data_7012089
loop_
_publ_author_name
'Hill, Michael S.'
'Hitchcock, Peter B.'

_publ_section_title
;
 Synthesis of C2 and Cs symmetric zinc complexes supported by
 bis(phosphinimino)methyl ligands and their use in ring opening
 polymerisation catalysis
;
_journal_issue 24
_journal_name_full 'Journal of the Chemical Society, Dalton Transactions'
_journal_page_first 4694
_journal_paper_doi 10.1039/b207358g
_journal_year 2002
_chemical_compound_source 'synthesis as described'
_chemical_formula_moiety '(C62 H58 N2 O1 P2 Zn1)(C7 H8)'
_chemical_formula_sum 'C69 H66 N2 O P2 Zn'
_chemical_formula_weight 1066.55
_chemical_name_common '[Zn(OCPh3)(MesNPPh2CHPPh2NMes)].toluene'
_space_group_IT_number 14
_symmetry_cell_setting monoclinic
_symmetry_Int_Tables_number 14
_symmetry_space_group_name_Hall '-P 2ybc'
_symmetry_space_group_name_H-M 'P 1 21/c 1'
_atom_sites_solution_hydrogens geom
_atom_sites_solution_primary direct
_atom_sites_solution_secondary difmap
_audit_conform_dict_location ftp://ftp.iucr.org/pub/cif_core.dic
_audit_conform_dict_name cif_core.dic
_audit_conform_dict_version 2.2
_audit_creation_date 2002-06-12T14:34:18-00:00
_audit_creation_method 'WinGX routine CIF_UPDATE'
_cell_angle_alpha 90
_cell_angle_beta 100.941(1)
_cell_angle_gamma 90
_cell_formula_units_Z 4
_cell_length_a 12.8791(2)
_cell_length_b 26.6119(5)
_cell_length_c 16.6536(4)
_cell_measurement_reflns_used 23748
_cell_measurement_temperature 173(2)
_cell_measurement_theta_max 23.817
_cell_measurement_theta_min 3.705
_cell_measurement_wavelength 0.71073
_cell_volume 5604.06(19)
_computing_cell_refinement 'HKL Scalepack (Otwinowski & Minor 1997)'
_computing_data_collection 'Collect (Nonius BV, 1997-2000)'
_computing_data_reduction 'HKL Denzo and Scalepack (Otwinowski & Minor 1997)'
_computing_molecular_graphics 'Ortep-3 for Windows (Farrugia, 1997)'
_computing_publication_material 'WinGX publication routines (Farrugia, 1999)'
_computing_structure_refinement 'SHELXL-97 (Sheldrick, 1997)'
_computing_structure_solution 'SHELXS-97 (Sheldrick, 1997)'
_diffrn_ambient_temperature 173(2)
_diffrn_measured_fraction_theta_full 0.913
_diffrn_measured_fraction_theta_max 0.913
_diffrn_measurement_device '95mm CCD camera on \k-goniostat'
_diffrn_measurement_device_type KappaCCD
_diffrn_measurement_method CCD
_diffrn_radiation_monochromator graphite
_diffrn_radiation_probe x-ray
_diffrn_radiation_type MoK\a
_diffrn_radiation_wavelength 0.71073
_diffrn_reflns_av_R_equivalents 0.0642
_diffrn_reflns_av_unetI/netI 0.0618
_diffrn_reflns_limit_h_max 14
_diffrn_reflns_limit_h_min -13
_diffrn_reflns_limit_k_max 30
_diffrn_reflns_limit_k_min -25
_diffrn_reflns_limit_l_max 15
_diffrn_reflns_limit_l_min -18
_diffrn_reflns_number 27200
_diffrn_reflns_theta_full 23.8
_diffrn_reflns_theta_max 23.8
_diffrn_reflns_theta_min 3.75
_exptl_absorpt_coefficient_mu 0.541
_exptl_absorpt_correction_T_max 0.939
_exptl_absorpt_correction_T_min 0.8514
_exptl_absorpt_correction_type multi-scan
_exptl_absorpt_process_details
;
[c.f. r.h. blessing, acta cryst. (1995), a51, 33-38]
;
_exptl_crystal_colour colourless
_exptl_crystal_density_diffrn 1.264
_exptl_crystal_density_method 'not measured'
_exptl_crystal_description prism
_exptl_crystal_F_000 2248
_exptl_crystal_size_max 0.3
_exptl_crystal_size_mid 0.2
_exptl_crystal_size_min 0.2
_refine_diff_density_max 0.5
_refine_diff_density_min -0.642
_refine_diff_density_rms 0.058
_refine_ls_extinction_method none
_refine_ls_goodness_of_fit_ref 1.026
_refine_ls_hydrogen_treatment riding
_refine_ls_matrix_type full
_refine_ls_number_parameters 668
_refine_ls_number_reflns 7853
_refine_ls_number_restraints 0
_refine_ls_restrained_S_all 1.026
_refine_ls_R_factor_all 0.0735
_refine_ls_R_factor_gt 0.0485
_refine_ls_shift/su_max 0.005
_refine_ls_shift/su_mean 0
_refine_ls_structure_factor_coef Fsqd
_refine_ls_weighting_details 'calc w=1/[\s^2^(Fo^2^)+(0.0401P)^2^+7.4674P] where P=(Fo^2^+2Fc^2^)/3'
_refine_ls_weighting_scheme calc
_refine_ls_wR_factor_gt 0.103
_refine_ls_wR_factor_ref 0.1129
_reflns_number_gt 5919
_reflns_number_total 7853
_reflns_threshold_expression >2sigma(I)
_cod_data_source_file b207358g.txt
_cod_data_source_block msh7-(jun902)
_cod_original_cell_volume 5604.1(2)
_cod_original_sg_symbol_H-M P2(1)/c
_cod_database_code 7012089

loop_
_symmetry_equiv_pos_as_xyz
'x, y, z'
'-x, y+1/2, -z+1/2'
'-x, -y, -z'
'x, -y-1/2, z-1/2'

loop_
_atom_site_label
_atom_site_type_symbol
_atom_site_fract_x
_atom_site_fract_y
_atom_site_fract_z
_atom_site_U_iso_or_equiv
_atom_site_adp_type
_atom_site_occupancy
_atom_site_symmetry_multiplicity
_atom_site_calc_flag
_atom_site_refinement_flags
_atom_site_disorder_assembly
_atom_site_disorder_group
Zn Zn 0.18283(3) 0.309351(14) 0.61011(2) 0.02353(14) Uani 1 1 d . . .
P1 P 0.01692(7) 0.39687(3) 0.56707(6) 0.0233(2) Uani 1 1 d . . .
P2 P 0.24993(7) 0.41437(3) 0.63124(6) 0.0229(2) Uani 1 1 d . . .
O O 0.19354(18) 0.24231(8) 0.58144(14) 0.0273(6) Uani 1 1 d . . .
N1 N 0.0442(2) 0.34210(10) 0.61038(17) 0.0242(7) Uani 1 1 d . . .
N2 N 0.2985(2) 0.35869(10) 0.61978(17) 0.0248(7) Uani 1 1 d . . .
C1 C 0.1317(3) 0.42876(12) 0.5688(2) 0.0242(8) Uani 1 1 d . . .
H1 H 0.1303 0.4565 0.5327 0.029 Uiso 1 1 calc R . .
C2 C -0.0782(3) 0.43263(12) 0.6128(2) 0.0246(8) Uani 1 1 d . . .
C3 C -0.0564(3) 0.48337(13) 0.6289(2) 0.0278(9) Uani 1 1 d . . .
H3 H 0.0081 0.4972 0.6192 0.033 Uiso 1 1 calc R . .
C4 C -0.1274(3) 0.51385(14) 0.6587(2) 0.0326(9) Uani 1 1 d . . .
H4 H -0.1119 0.5484 0.6686 0.039 Uiso 1 1 calc R . .
C5 C -0.2207(3) 0.49418(15) 0.6742(2) 0.0370(10) Uani 1 1 d . . .
H5 H -0.2683 0.515 0.6961 0.044 Uiso 1 1 calc R . .
C6 C -0.2450(3) 0.44393(15) 0.6576(2) 0.0351(10) Uani 1 1 d . . .
H6 H -0.3094 0.4304 0.6679 0.042 Uiso 1 1 calc R . .
C7 C -0.1750(3) 0.41351(14) 0.6258(2) 0.0308(9) Uani 1 1 d . . .
H7 H -0.1928 0.3794 0.6129 0.037 Uiso 1 1 calc R . .
C8 C -0.0523(3) 0.39402(12) 0.4606(2) 0.0251(8) Uani 1 1 d . . .
C9 C -0.0099(3) 0.36555(14) 0.4043(2) 0.0342(10) Uani 1 1 d . . .
H9 H 0.0525 0.3465 0.4227 0.041 Uiso 1 1 calc R . .
C10 C -0.0563(3) 0.36437(15) 0.3228(2) 0.0398(10) Uani 1 1 d . . .
H10 H -0.0262 0.3446 0.2856 0.048 Uiso 1 1 calc R . .
C11 C -0.1472(3) 0.39227(15) 0.2952(2) 0.0391(10) Uani 1 1 d . . .
H11 H -0.1781 0.3925 0.2387 0.047 Uiso 1 1 calc R . .
C12 C -0.1919(3) 0.41935(14) 0.3492(2) 0.0372(10) Uani 1 1 d . . .
H12 H -0.2556 0.4373 0.3305 0.045 Uiso 1 1 calc R . .
C13 C -0.1449(3) 0.42082(13) 0.4314(2) 0.0308(9) Uani 1 1 d . . .
H13 H -0.1762 0.4403 0.4683 0.037 Uiso 1 1 calc R . .
C14 C 0.3453(3) 0.46280(12) 0.6205(2) 0.0232(8) Uani 1 1 d . . .
C15 C 0.4247(3) 0.47345(13) 0.6877(2) 0.0299(9) Uani 1 1 d . . .
H15 H 0.4286 0.4548 0.7369 0.036 Uiso 1 1 calc R . .
C16 C 0.4977(3) 0.51099(14) 0.6833(2) 0.0358(10) Uani 1 1 d . . .
H16 H 0.5518 0.5178 0.7293 0.043 Uiso 1 1 calc R . .
C17 C 0.4925(3) 0.53840(14) 0.6130(2) 0.0352(10) Uani 1 1 d . . .
H17 H 0.5425 0.5643 0.6104 0.042 Uiso 1 1 calc R . .
C18 C 0.4145(3) 0.52826(14) 0.5457(2) 0.0341(10) Uani 1 1 d . . .
H18 H 0.4105 0.5474 0.497 0.041 Uiso 1 1 calc R . .
C19 C 0.3419(3) 0.49022(13) 0.5493(2) 0.0273(9) Uani 1 1 d . . .
H19 H 0.2894 0.4829 0.5025 0.033 Uiso 1 1 calc R . .
C20 C 0.2389(3) 0.41917(13) 0.7377(2) 0.0268(9) Uani 1 1 d . . .
C21 C 0.1924(3) 0.46251(14) 0.7634(2) 0.0366(10) Uani 1 1 d . . .
H21 H 0.1618 0.4869 0.7242 0.044 Uiso 1 1 calc R . .
C22 C 0.1906(3) 0.47001(17) 0.8452(3) 0.0484(11) Uani 1 1 d . . .
H22 H 0.1598 0.4997 0.8621 0.058 Uiso 1 1 calc R . .
C23 C 0.2334(4) 0.43475(18) 0.9023(3) 0.0509(12) Uani 1 1 d . . .
H23 H 0.2316 0.44 0.9585 0.061 Uiso 1 1 calc R . .
C24 C 0.2788(3) 0.39167(17) 0.8782(3) 0.0445(11) Uani 1 1 d . . .
H24 H 0.3083 0.3673 0.9177 0.053 Uiso 1 1 calc R . .
C25 C 0.2814(3) 0.38408(14) 0.7965(2) 0.0341(9) Uani 1 1 d . . .
H25 H 0.3128 0.3544 0.7804 0.041 Uiso 1 1 calc R . .
C26 C -0.0354(3) 0.31340(12) 0.6420(2) 0.0257(8) Uani 1 1 d . . .
C27 C -0.0521(3) 0.32273(13) 0.7212(2) 0.0294(9) Uani 1 1 d . . .
C28 C -0.1272(3) 0.29414(14) 0.7518(3) 0.0376(10) Uani 1 1 d . . .
H28 H -0.1392 0.3009 0.8053 0.045 Uiso 1 1 calc R . .
C29 C -0.1849(3) 0.25617(14) 0.7063(3) 0.0372(10) Uani 1 1 d . . .
C30 C -0.1644(3) 0.24688(13) 0.6297(3) 0.0354(10) Uani 1 1 d . . .
H30 H -0.2019 0.2205 0.5983 0.042 Uiso 1 1 calc R . .
C31 C -0.0908(3) 0.27448(13) 0.5955(2) 0.0294(9) Uani 1 1 d . . .
C32 C 0.0081(3) 0.36192(15) 0.7766(2) 0.0394(10) Uani 1 1 d . . .
H32A H 0.0786 0.3661 0.7635 0.059 Uiso 1 1 calc R . .
H32B H 0.0149 0.3512 0.8336 0.059 Uiso 1 1 calc R . .
H32C H -0.0301 0.3939 0.7686 0.059 Uiso 1 1 calc R . .
C33 C -0.2682(3) 0.22811(16) 0.7411(3) 0.0530(12) Uani 1 1 d . . .
H33A H -0.2697 0.2406 0.7962 0.079 Uiso 0.5 1 calc PR . .
H33B H -0.2514 0.1922 0.7437 0.079 Uiso 0.5 1 calc PR . .
H33C H -0.3375 0.2334 0.7059 0.079 Uiso 0.5 1 calc PR . .
H33D H -0.3027 0.2035 0.701 0.079 Uiso 0.5 1 calc PR . .
H33E H -0.321 0.2519 0.7535 0.079 Uiso 0.5 1 calc PR . .
H33F H -0.2349 0.2107 0.7913 0.079 Uiso 0.5 1 calc PR . .
C34 C -0.0732(3) 0.26136(14) 0.5116(2) 0.0364(10) Uani 1 1 d . . .
H34A H -0.0988 0.2888 0.4738 0.055 Uiso 1 1 calc R . .
H34B H -0.1118 0.2305 0.493 0.055 Uiso 1 1 calc R . .
H34C H 0.0025 0.2562 0.5132 0.055 Uiso 1 1 calc R . .
C35 C 0.3878(3) 0.35112(12) 0.5802(2) 0.0239(8) Uani 1 1 d . . .
C36 C 0.4883(3) 0.34045(12) 0.6272(2) 0.0285(9) Uani 1 1 d . . .
C37 C 0.5725(3) 0.33065(13) 0.5878(3) 0.0326(9) Uani 1 1 d . . .
H37 H 0.6399 0.3237 0.6202 0.039 Uiso 1 1 calc R . .
C38 C 0.5622(3) 0.33062(13) 0.5039(2) 0.0300(9) Uani 1 1 d . . .
C39 C 0.4622(3) 0.34137(13) 0.4582(2) 0.0293(9) Uani 1 1 d . . .
H39 H 0.4526 0.3417 0.4003 0.035 Uiso 1 1 calc R . .
C40 C 0.3762(3) 0.35168(12) 0.4948(2) 0.0252(9) Uani 1 1 d . . .
C41 C 0.5062(3) 0.33851(16) 0.7187(2) 0.0430(11) Uani 1 1 d . . .
H41A H 0.4886 0.3712 0.7399 0.064 Uiso 1 1 calc R . .
H41B H 0.5806 0.3307 0.7404 0.064 Uiso 1 1 calc R . .
H41C H 0.4612 0.3124 0.7357 0.064 Uiso 1 1 calc R . .
C42 C 0.6529(3) 0.31867(16) 0.4617(3) 0.0468(11) Uani 1 1 d . . .
H42A H 0.6286 0.3204 0.4023 0.07 Uiso 0.5 1 calc PR . .
H42B H 0.6792 0.2848 0.477 0.07 Uiso 0.5 1 calc PR . .
H42C H 0.7099 0.3431 0.4783 0.07 Uiso 0.5 1 calc PR . .
H42D H 0.7165 0.3118 0.5028 0.07 Uiso 0.5 1 calc PR . .
H42E H 0.6659 0.3474 0.4281 0.07 Uiso 0.5 1 calc PR . .
H42F H 0.6352 0.2891 0.4267 0.07 Uiso 0.5 1 calc PR . .
C43 C 0.2718(3) 0.36255(15) 0.4402(2) 0.0402(10) Uani 1 1 d . . .
H43A H 0.2789 0.3593 0.3829 0.06 Uiso 1 1 calc R . .
H43B H 0.2495 0.3968 0.4503 0.06 Uiso 1 1 calc R . .
H43C H 0.2187 0.3386 0.4519 0.06 Uiso 1 1 calc R . .
C44 C 0.2279(3) 0.20254(12) 0.6363(2) 0.0265(9) Uani 1 1 d . . .
C45 C 0.1496(3) 0.15829(12) 0.6142(2) 0.0267(9) Uani 1 1 d . . .
C46 C 0.1029(3) 0.15081(14) 0.5332(2) 0.0369(10) Uani 1 1 d . . .
H46 H 0.1172 0.1737 0.4929 0.044 Uiso 1 1 calc R . .
C47 C 0.0354(3) 0.11046(15) 0.5096(2) 0.0435(11) Uani 1 1 d . . .
H47 H 0.0045 0.106 0.4536 0.052 Uiso 1 1 calc R . .
C48 C 0.0131(3) 0.07696(15) 0.5668(3) 0.0457(11) Uani 1 1 d . . .
H48 H -0.0336 0.0496 0.5507 0.055 Uiso 1 1 calc R . .
C49 C 0.0595(3) 0.08349(15) 0.6477(3) 0.0454(11) Uani 1 1 d . . .
H49 H 0.045 0.0604 0.6876 0.054 Uiso 1 1 calc R . .
C50 C 0.1276(3) 0.12371(14) 0.6713(2) 0.0373(10) Uani 1 1 d . . .
H50 H 0.1594 0.1276 0.7273 0.045 Uiso 1 1 calc R . .
C51 C 0.3380(3) 0.18403(13) 0.6255(2) 0.0294(9) Uani 1 1 d . . .
C52 C 0.3829(3) 0.14085(15) 0.6639(3) 0.0477(12) Uani 1 1 d . . .
H52 H 0.3447 0.1219 0.6969 0.057 Uiso 1 1 calc R . .
C53 C 0.4820(4) 0.12486(17) 0.6550(3) 0.0603(14) Uani 1 1 d . . .
H53 H 0.5118 0.0956 0.6828 0.072 Uiso 1 1 calc R . .
C54 C 0.5378(3) 0.15084(16) 0.6063(3) 0.0536(12) Uani 1 1 d . . .
H54 H 0.6047 0.1389 0.5985 0.064 Uiso 1 1 calc R . .
C55 C 0.4961(3) 0.19444(16) 0.5687(3) 0.0455(11) Uani 1 1 d . . .
H55 H 0.535 0.2132 0.5359 0.055 Uiso 1 1 calc R . .
C56 C 0.3966(3) 0.21091(14) 0.5790(2) 0.0335(9) Uani 1 1 d . . .
H56 H 0.3686 0.2412 0.5534 0.04 Uiso 1 1 calc R . .
C57 C 0.2312(3) 0.22147(12) 0.7238(2) 0.0272(9) Uani 1 1 d . . .
C58 C 0.3255(3) 0.23396(13) 0.7763(2) 0.0322(9) Uani 1 1 d . . .
H58 H 0.391 0.2288 0.7592 0.039 Uiso 1 1 calc R . .
C59 C 0.3246(3) 0.25379(14) 0.8532(2) 0.0390(10) Uani 1 1 d . . .
H59 H 0.3894 0.2629 0.8876 0.047 Uiso 1 1 calc R . .
C60 C 0.2313(4) 0.26045(14) 0.8804(2) 0.0411(11) Uani 1 1 d . . .
H60 H 0.2315 0.273 0.9339 0.049 Uiso 1 1 calc R . .
C61 C 0.1371(3) 0.24865(14) 0.8290(2) 0.0389(10) Uani 1 1 d . . .
H61 H 0.0721 0.2533 0.847 0.047 Uiso 1 1 calc R . .
C62 C 0.1366(3) 0.23005(13) 0.7513(2) 0.0342(10) Uani 1 1 d . . .
H62 H 0.0711 0.223 0.7161 0.041 Uiso 1 1 calc R . .
C63 C 0.6747(4) 0.39931(17) 0.9085(2) 0.0852(19) Uani 1 1 d G . .
C64 C 0.7558(3) 0.4303(3) 0.8934(3) 0.218(7) Uani 1 1 d G . .
H64 H 0.8208 0.416 0.8856 0.262 Uiso 1 1 calc R . .
C65 C 0.7418(6) 0.4821(3) 0.8898(3) 0.257(11) Uani 1 1 d G . .
H65 H 0.7972 0.5032 0.8795 0.308 Uiso 1 1 calc R . .
C66 C 0.6467(8) 0.50291(15) 0.9012(3) 0.239(10) Uani 1 1 d G . .
H66 H 0.6371 0.5383 0.8988 0.287 Uiso 1 1 calc R . .
C67 C 0.5656(5) 0.4719(2) 0.9163(3) 0.175(5) Uani 1 1 d G . .
H67 H 0.5006 0.4862 0.9241 0.21 Uiso 1 1 calc R . .
C68 C 0.5796(3) 0.4201(2) 0.9199(2) 0.0806(17) Uani 1 1 d G . .
H68 H 0.5242 0.399 0.9302 0.097 Uiso 1 1 calc R . .
C69 C 0.6817(10) 0.3432(4) 0.9176(5) 0.218(6) Uani 1 1 d . . .
H69A H 0.6157 0.3303 0.931 0.327 Uiso 0.5 1 calc PR . .
H69B H 0.7409 0.3345 0.9617 0.327 Uiso 0.5 1 calc PR . .
H69C H 0.693 0.3282 0.8663 0.327 Uiso 0.5 1 calc PR . .
H69D H 0.7507 0.3317 0.9083 0.327 Uiso 0.5 1 calc PR . .
H69E H 0.6255 0.3275 0.8776 0.327 Uiso 0.5 1 calc PR . .
H69F H 0.6735 0.3339 0.973 0.327 Uiso 0.5 1 calc PR . .

loop_
_atom_site_aniso_label
_atom_site_aniso_U_11
_atom_site_aniso_U_22
_atom_site_aniso_U_33
_atom_site_aniso_U_23
_atom_site_aniso_U_13
_atom_site_aniso_U_12
Zn 0.0228(2) 0.0199(2) 0.0280(3) 0.00032(18) 0.00513(18) 0.00073(17)
P1 0.0194(5) 0.0216(5) 0.0289(6) -0.0019(4) 0.0045(4) 0.0011(4)
P2 0.0199(5) 0.0199(5) 0.0286(6) -0.0013(4) 0.0039(4) -0.0007(4)
O 0.0383(15) 0.0206(13) 0.0222(14) -0.0012(10) 0.0041(11) 0.0053(10)
N1 0.0229(16) 0.0244(16) 0.0254(17) 0.0006(13) 0.0048(13) -0.0010(13)
N2 0.0199(16) 0.0213(16) 0.0337(18) -0.0023(13) 0.0065(14) 0.0011(12)
C1 0.0190(19) 0.0208(19) 0.032(2) 0.0030(15) 0.0017(17) 0.0002(14)
C2 0.022(2) 0.023(2) 0.029(2) -0.0029(15) 0.0023(16) 0.0017(15)
C3 0.021(2) 0.033(2) 0.028(2) -0.0033(17) 0.0024(17) 0.0044(16)
C4 0.031(2) 0.030(2) 0.033(2) -0.0061(17) -0.0017(19) 0.0044(18)
C5 0.035(2) 0.042(3) 0.035(2) -0.0065(19) 0.0086(19) 0.0120(19)
C6 0.023(2) 0.048(3) 0.036(2) 0.0008(19) 0.0101(18) 0.0036(18)
C7 0.025(2) 0.030(2) 0.037(2) 0.0019(17) 0.0053(18) -0.0029(17)
C8 0.022(2) 0.0210(19) 0.032(2) 0.0011(16) 0.0036(17) -0.0033(15)
C9 0.024(2) 0.039(2) 0.038(3) -0.0065(19) 0.0033(19) 0.0025(17)
C10 0.036(2) 0.050(3) 0.033(3) -0.0099(19) 0.004(2) -0.002(2)
C11 0.042(3) 0.042(2) 0.029(2) -0.0002(19) -0.004(2) -0.006(2)
C12 0.033(2) 0.035(2) 0.039(3) 0.0007(19) -0.005(2) 0.0053(18)
C13 0.030(2) 0.028(2) 0.033(2) -0.0023(17) 0.0019(19) 0.0025(16)
C14 0.0187(19) 0.0194(19) 0.032(2) -0.0056(16) 0.0052(17) 0.0028(14)
C15 0.025(2) 0.032(2) 0.033(2) 0.0011(17) 0.0054(18) -0.0023(17)
C16 0.025(2) 0.040(2) 0.040(3) -0.007(2) 0.0007(19) -0.0051(18)
C17 0.030(2) 0.027(2) 0.049(3) -0.0012(19) 0.009(2) -0.0083(17)
C18 0.031(2) 0.032(2) 0.041(3) 0.0055(18) 0.009(2) 0.0010(18)
C19 0.022(2) 0.028(2) 0.031(2) -0.0020(17) 0.0041(17) 0.0020(16)
C20 0.022(2) 0.026(2) 0.034(2) -0.0025(17) 0.0081(17) -0.0044(16)
C21 0.038(2) 0.033(2) 0.039(3) -0.0070(18) 0.007(2) -0.0015(18)
C22 0.054(3) 0.047(3) 0.048(3) -0.014(2) 0.019(2) -0.004(2)
C23 0.058(3) 0.064(3) 0.033(3) -0.012(2) 0.013(2) -0.022(2)
C24 0.045(3) 0.052(3) 0.036(3) 0.006(2) 0.005(2) -0.010(2)
C25 0.034(2) 0.035(2) 0.034(3) 0.0022(19) 0.0087(19) -0.0063(18)
C26 0.022(2) 0.021(2) 0.033(2) 0.0046(16) 0.0033(17) 0.0010(15)
C27 0.025(2) 0.028(2) 0.035(2) 0.0058(17) 0.0033(18) 0.0013(16)
C28 0.033(2) 0.043(2) 0.039(2) 0.0126(19) 0.011(2) 0.0058(19)
C29 0.025(2) 0.031(2) 0.055(3) 0.014(2) 0.006(2) -0.0011(17)
C30 0.025(2) 0.026(2) 0.053(3) 0.0042(19) 0.000(2) -0.0038(16)
C31 0.023(2) 0.025(2) 0.038(2) 0.0036(17) 0.0002(18) 0.0037(16)
C32 0.036(2) 0.052(3) 0.032(2) -0.0045(19) 0.0100(19) -0.0044(19)
C33 0.035(3) 0.050(3) 0.075(3) 0.017(2) 0.014(2) -0.008(2)
C34 0.032(2) 0.029(2) 0.046(3) -0.0086(18) 0.002(2) -0.0048(17)
C35 0.022(2) 0.0152(18) 0.034(2) -0.0001(15) 0.0043(17) 0.0008(14)
C36 0.026(2) 0.021(2) 0.037(2) 0.0020(16) 0.0037(18) 0.0033(15)
C37 0.021(2) 0.027(2) 0.048(3) 0.0024(18) 0.0011(19) 0.0012(16)
C38 0.026(2) 0.020(2) 0.046(3) -0.0011(17) 0.0126(19) -0.0006(15)
C39 0.030(2) 0.024(2) 0.035(2) -0.0027(16) 0.0089(19) 0.0000(16)
C40 0.023(2) 0.0170(19) 0.034(2) -0.0041(15) 0.0016(17) 0.0014(15)
C41 0.029(2) 0.055(3) 0.043(3) 0.009(2) 0.000(2) 0.0128(19)
C42 0.031(2) 0.054(3) 0.059(3) -0.005(2) 0.018(2) 0.001(2)
C43 0.033(2) 0.050(3) 0.035(2) -0.0128(19) -0.0002(19) 0.0059(19)
C44 0.036(2) 0.019(2) 0.024(2) 0.0050(15) 0.0035(17) 0.0065(16)
C45 0.033(2) 0.022(2) 0.026(2) -0.0001(16) 0.0059(18) 0.0045(16)
C46 0.047(3) 0.035(2) 0.030(2) 0.0033(18) 0.011(2) -0.0072(19)
C47 0.056(3) 0.048(3) 0.024(2) -0.003(2) 0.001(2) -0.019(2)
C48 0.059(3) 0.038(3) 0.039(3) -0.002(2) 0.008(2) -0.018(2)
C49 0.059(3) 0.039(3) 0.038(3) 0.009(2) 0.011(2) -0.010(2)
C50 0.052(3) 0.029(2) 0.029(2) 0.0038(18) 0.004(2) -0.0046(19)
C51 0.035(2) 0.024(2) 0.029(2) -0.0009(17) 0.0043(18) 0.0024(17)
C52 0.046(3) 0.033(2) 0.067(3) 0.013(2) 0.018(2) 0.008(2)
C53 0.050(3) 0.046(3) 0.086(4) 0.016(3) 0.014(3) 0.020(2)
C54 0.036(3) 0.046(3) 0.079(4) -0.002(3) 0.014(3) 0.010(2)
C55 0.037(3) 0.046(3) 0.056(3) 0.000(2) 0.015(2) 0.000(2)
C56 0.036(2) 0.029(2) 0.034(2) -0.0013(18) 0.0029(19) 0.0063(18)
C57 0.037(2) 0.019(2) 0.025(2) 0.0039(15) 0.0052(19) 0.0029(16)
C58 0.041(2) 0.026(2) 0.029(2) 0.0012(17) 0.0044(19) 0.0014(17)
C59 0.051(3) 0.030(2) 0.031(2) 0.0016(18) -0.003(2) 0.0005(19)
C60 0.067(3) 0.033(2) 0.021(2) 0.0014(17) 0.003(2) 0.013(2)
C61 0.052(3) 0.039(2) 0.027(2) 0.0042(18) 0.008(2) 0.015(2)
C62 0.043(3) 0.032(2) 0.026(2) 0.0031(17) 0.0020(19) 0.0072(18)
C63 0.083(5) 0.117(5) 0.047(3) -0.010(3) -0.010(3) 0.029(4)
C64 0.085(6) 0.51(2) 0.055(5) 0.079(9) -0.002(4) -0.091(10)
C65 0.287(17) 0.36(2) 0.076(6) 0.118(10) -0.094(8) -0.242(15)
C66 0.47(3) 0.087(6) 0.086(7) 0.013(5) -0.130(12) -0.065(10)
C67 0.289(13) 0.158(9) 0.053(5) -0.014(5) -0.029(6) 0.126(10)
C68 0.067(4) 0.124(5) 0.048(3) 0.012(3) 0.004(3) 0.013(4)
C69 0.372(16) 0.148(9) 0.105(7) -0.016(6) -0.029(8) 0.140(10)

loop_
_atom_type_symbol
_atom_type_description
_atom_type_scat_dispersion_real
_atom_type_scat_dispersion_imag
_atom_type_scat_source
C C 0.0033 0.0016 'International Tables Vol C Tables 4.2.6.8 and 6.1.1.4'
H H 0 0 'International Tables Vol C Tables 4.2.6.8 and 6.1.1.4'
N N 0.0061 0.0033 'International Tables Vol C Tables 4.2.6.8 and 6.1.1.4'
O O 0.0106 0.006 'International Tables Vol C Tables 4.2.6.8 and 6.1.1.4'
P P 0.1023 0.0942 'International Tables Vol C Tables 4.2.6.8 and 6.1.1.4'
Zn Zn 0.2839 1.4301 'International Tables Vol C Tables 4.2.6.8 and 6.1.1.4'

loop_
_geom_angle_atom_site_label_1
_geom_angle_atom_site_label_2
_geom_angle_atom_site_label_3
_geom_angle
_geom_angle_site_symmetry_1
_geom_angle_site_symmetry_3
_geom_angle_publ_flag
O Zn N2 124.68(11) . . ?
O Zn N1 122.13(11) . . ?
N2 Zn N1 111.93(11) . . ?
N1 P1 C1 108.92(15) . . ?
N1 P1 C2 112.68(15) . . ?
C1 P1 C2 112.50(16) . . ?
N1 P1 C8 114.54(15) . . ?
C1 P1 C8 107.42(17) . . ?
C2 P1 C8 100.56(16) . . ?
N2 P2 C1 116.56(15) . . ?
N2 P2 C20 106.35(15) . . ?
C1 P2 C20 110.64(17) . . ?
N2 P2 C14 110.58(15) . . ?
C1 P2 C14 108.74(16) . . ?
C20 P2 C14 103.11(16) . . ?
C44 O Zn 125.6(2) . . ?
C26 N1 P1 121.4(2) . . ?
C26 N1 Zn 117.7(2) . . ?
P1 N1 Zn 120.52(15) . . ?
C35 N2 P2 122.4(2) . . ?
C35 N2 Zn 121.7(2) . . ?
P2 N2 Zn 108.26(14) . . ?
P1 C1 P2 124.6(2) . . ?
C3 C2 C7 118.3(3) . . ?
C3 C2 P1 117.2(3) . . ?
C7 C2 P1 124.2(3) . . ?
C4 C3 C2 120.9(3) . . ?
C5 C4 C3 120.2(4) . . ?
C4 C5 C6 120.0(3) . . ?
C7 C6 C5 119.9(4) . . ?
C6 C7 C2 120.6(3) . . ?
C9 C8 C13 117.5(3) . . ?
C9 C8 P1 119.6(3) . . ?
C13 C8 P1 122.9(3) . . ?
C10 C9 C8 121.6(3) . . ?
C9 C10 C11 119.6(4) . . ?
C12 C11 C10 120.0(4) . . ?
C11 C12 C13 120.4(4) . . ?
C12 C13 C8 120.9(4) . . ?
C19 C14 C15 118.6(3) . . ?
C19 C14 P2 123.1(3) . . ?
C15 C14 P2 118.2(3) . . ?
C16 C15 C14 120.4(3) . . ?
C17 C16 C15 120.4(4) . . ?
C16 C17 C18 119.9(3) . . ?
C17 C18 C19 120.0(4) . . ?
C18 C19 C14 120.6(3) . . ?
C25 C20 C21 118.2(4) . . ?
C25 C20 P2 123.4(3) . . ?
C21 C20 P2 118.3(3) . . ?
C22 C21 C20 120.4(4) . . ?
C23 C22 C21 120.3(4) . . ?
C22 C23 C24 120.1(4) . . ?
C25 C24 C23 119.9(4) . . ?
C24 C25 C20 121.1(4) . . ?
C27 C26 C31 119.9(3) . . ?
C27 C26 N1 119.6(3) . . ?
C31 C26 N1 120.4(3) . . ?
C26 C27 C28 119.2(3) . . ?
C26 C27 C32 123.2(3) . . ?
C28 C27 C32 117.7(3) . . ?
C29 C28 C27 122.1(4) . . ?
C30 C29 C28 117.4(3) . . ?
C30 C29 C33 122.9(4) . . ?
C28 C29 C33 119.7(4) . . ?
C29 C30 C31 123.1(4) . . ?
C30 C31 C26 118.3(4) . . ?
C30 C31 C34 119.3(3) . . ?
C26 C31 C34 122.4(3) . . ?
C40 C35 C36 118.4(3) . . ?
C40 C35 N2 121.5(3) . . ?
C36 C35 N2 120.1(3) . . ?
C37 C36 C35 119.4(3) . . ?
C37 C36 C41 119.3(3) . . ?
C35 C36 C41 121.4(3) . . ?
C38 C37 C36 122.9(3) . . ?
C37 C38 C39 117.0(3) . . ?
C37 C38 C42 122.6(3) . . ?
C39 C38 C42 120.4(4) . . ?
C40 C39 C38 122.1(4) . . ?
C39 C40 C35 120.2(3) . . ?
C39 C40 C43 118.0(3) . . ?
C35 C40 C43 121.7(3) . . ?
O C44 C57 108.5(3) . . ?
O C44 C51 110.3(3) . . ?
C57 C44 C51 110.8(3) . . ?
O C44 C45 107.8(3) . . ?
C57 C44 C45 112.0(3) . . ?
C51 C44 C45 107.5(3) . . ?
C46 C45 C50 117.6(3) . . ?
C46 C45 C44 118.9(3) . . ?
C50 C45 C44 123.4(3) . . ?
C45 C46 C47 121.3(4) . . ?
C48 C47 C46 120.4(4) . . ?
C47 C48 C49 119.2(4) . . ?
C48 C49 C50 120.4(4) . . ?
C45 C50 C49 121.0(4) . . ?
C56 C51 C52 117.6(4) . . ?
C56 C51 C44 120.8(3) . . ?
C52 C51 C44 121.6(3) . . ?
C53 C52 C51 121.3(4) . . ?
C54 C53 C52 120.5(4) . . ?
C53 C54 C55 119.5(4) . . ?
C54 C55 C56 119.8(4) . . ?
C51 C56 C55 121.3(4) . . ?
C58 C57 C62 117.6(3) . . ?
C58 C57 C44 122.5(3) . . ?
C62 C57 C44 119.7(3) . . ?
C59 C58 C57 120.7(4) . . ?
C60 C59 C58 121.0(4) . . ?
C59 C60 C61 119.0(4) . . ?
C60 C61 C62 120.6(4) . . ?
C61 C62 C57 121.0(4) . . ?
C64 C63 C68 120 . . ?
C64 C63 C69 125.1(7) . . ?
C68 C63 C69 114.8(7) . . ?
C65 C64 C63 120 . . ?
C64 C65 C66 120 . . ?
C65 C66 C67 120 . . ?
C68 C67 C66 120 . . ?
C67 C68 C63 120 . . ?

loop_
_geom_bond_atom_site_label_1
_geom_bond_atom_site_label_2
_geom_bond_distance
_geom_bond_site_symmetry_2
_geom_bond_publ_flag
Zn O 1.859(2) . ?
Zn N2 1.970(3) . ?
Zn N1 1.988(3) . ?
P1 N1 1.635(3) . ?
P1 C1 1.700(3) . ?
P1 C2 1.828(3) . ?
P1 C8 1.828(4) . ?
P2 N2 1.634(3) . ?
P2 C1 1.716(3) . ?
P2 C20 1.810(4) . ?
P2 C14 1.813(3) . ?
O C44 1.413(4) . ?
N1 C26 1.455(4) . ?
N2 C35 1.444(4) . ?
C2 C3 1.395(5) . ?
C2 C7 1.401(5) . ?
C3 C4 1.384(5) . ?
C4 C5 1.378(5) . ?
C5 C6 1.389(5) . ?
C6 C7 1.389(5) . ?
C8 C9 1.395(5) . ?
C8 C13 1.395(5) . ?
C9 C10 1.376(5) . ?
C10 C11 1.389(5) . ?
C11 C12 1.363(5) . ?
C12 C13 1.388(5) . ?
C14 C19 1.387(5) . ?
C14 C15 1.394(5) . ?
C15 C16 1.383(5) . ?
C16 C17 1.371(5) . ?
C17 C18 1.382(5) . ?
C18 C19 1.387(5) . ?
C20 C25 1.388(5) . ?
C20 C21 1.403(5) . ?
C21 C22 1.382(6) . ?
C22 C23 1.374(6) . ?
C23 C24 1.382(6) . ?
C24 C25 1.381(5) . ?
C26 C27 1.398(5) . ?
C26 C31 1.404(5) . ?
C27 C28 1.401(5) . ?
C27 C32 1.506(5) . ?
C28 C29 1.390(5) . ?
C29 C30 1.374(6) . ?
C29 C33 1.509(5) . ?
C30 C31 1.402(5) . ?
C31 C34 1.498(5) . ?
C35 C40 1.401(5) . ?
C35 C36 1.409(5) . ?
C36 C37 1.395(5) . ?
C36 C41 1.499(5) . ?
C37 C38 1.378(5) . ?
C38 C39 1.395(5) . ?
C38 C42 1.507(5) . ?
C39 C40 1.388(5) . ?
C40 C43 1.502(5) . ?
C44 C57 1.535(5) . ?
C44 C51 1.543(5) . ?
C44 C45 1.548(5) . ?
C45 C46 1.383(5) . ?
C45 C50 1.390(5) . ?
C46 C47 1.391(5) . ?
C47 C48 1.374(5) . ?
C48 C49 1.377(6) . ?
C49 C50 1.392(5) . ?
C51 C56 1.380(5) . ?
C51 C52 1.387(5) . ?
C52 C53 1.380(6) . ?
C53 C54 1.368(6) . ?
C54 C55 1.378(6) . ?
C55 C56 1.396(5) . ?
C57 C58 1.395(5) . ?
C57 C62 1.399(5) . ?
C58 C59 1.388(5) . ?
C59 C60 1.374(6) . ?
C60 C61 1.382(6) . ?
C61 C62 1.384(5) . ?
C63 C64 1.39 . ?
C63 C68 1.39 . ?
C63 C69 1.502(10) . ?
C64 C65 1.39 . ?
C65 C66 1.39 . ?
C66 C67 1.39 . ?
C67 C68 1.39 . ?
